data_7150230
loop_
_publ_author_name
'Ilioudis, Christos A.'
'Steed, Jonathan W.'

_publ_section_title
;
 Polyaza metacyclophanes as ditopic anion receptors.
;
_journal_issue 16
_journal_name_full 'Organic &amp; biomolecular chemistry'
_journal_page_first 2935
_journal_page_last 2945
_journal_paper_doi 10.1039/b506828b
_journal_volume 3
_journal_year 2005
_chemical_formula_sum 'C16 H34 Br Cl3 N4 O13'
_chemical_formula_weight 676.73
_chemical_name_systematic
;
?
;
_space_group_IT_number 33
_symmetry_cell_setting orthorhombic
_symmetry_space_group_name_Hall 'P 2c -2n'
_symmetry_space_group_name_H-M 'P n a 21'
_atom_sites_solution_hydrogens geom
_atom_sites_solution_primary direct
_atom_sites_solution_secondary difmap
_audit_creation_method SHELXL-97
_cell_angle_alpha 90.00
_cell_angle_beta 90.00
_cell_angle_gamma 90.00
_cell_formula_units_Z 4
_cell_length_a 14.8930(4)
_cell_length_b 18.0550(6)
_cell_length_c 10.0567(9)
_cell_measurement_temperature 120(2)
_cell_volume 2704.2(3)
_computing_cell_refinement 'DENZO SMN'
_computing_data_collection 'NONIUS COLLECT'
_computing_data_reduction 'DENZO SMN'
_computing_structure_refinement 'SHELXL-97 (Sheldrick, 1997)'
_computing_structure_solution 'SHELXS-97 (Sheldrick, 1990)'
_diffrn_ambient_temperature 120(2)
_diffrn_measured_fraction_theta_full 0.994
_diffrn_measured_fraction_theta_max 0.994
_diffrn_measurement_device_type 'KAPPA CCD'
_diffrn_radiation_monochromator graphite
_diffrn_radiation_source 'fine-focus sealed tube'
_diffrn_radiation_type MoK\a
_diffrn_radiation_wavelength 0.71073
_diffrn_reflns_av_R_equivalents 0.1006
_diffrn_reflns_av_sigmaI/netI 0.0976
_diffrn_reflns_limit_h_max 15
_diffrn_reflns_limit_h_min -18
_diffrn_reflns_limit_k_max 22
_diffrn_reflns_limit_k_min -21
_diffrn_reflns_limit_l_max 12
_diffrn_reflns_limit_l_min -12
_diffrn_reflns_number 15138
_diffrn_reflns_theta_full 26.00
_diffrn_reflns_theta_max 26.00
_diffrn_reflns_theta_min 1.77
_diffrn_standards_decay_% 0
_exptl_absorpt_coefficient_mu 1.884
_exptl_absorpt_correction_type scalepack
_exptl_crystal_colour colourless
_exptl_crystal_density_diffrn 1.657
_exptl_crystal_density_method 'not measured'
_exptl_crystal_description block
_exptl_crystal_F_000 1384
_exptl_crystal_size_max 0.5
_exptl_crystal_size_mid 0.3
_exptl_crystal_size_min 0.2
_refine_diff_density_max 0.964
_refine_diff_density_min -1.026
_refine_diff_density_rms 0.147
_refine_ls_abs_structure_details 'Flack H D (1983), Acta Cryst. A39, 876-881'
_refine_ls_abs_structure_Flack 0.01(2)
_refine_ls_extinction_coef 0.0015(5)
_refine_ls_extinction_expression Fc^*^=kFc[1+0.001xFc^2^\l^3^/sin(2\q)]^-1/4^
_refine_ls_extinction_method SHELXL
_refine_ls_goodness_of_fit_ref 1.137
_refine_ls_hydrogen_treatment mixed
_refine_ls_matrix_type full
_refine_ls_number_parameters 363
_refine_ls_number_reflns 5068
_refine_ls_number_restraints 31
_refine_ls_restrained_S_all 1.134
_refine_ls_R_factor_all 0.1153
_refine_ls_R_factor_gt 0.0922
_refine_ls_shift/su_max 0.000
_refine_ls_shift/su_mean 0.000
_refine_ls_structure_factor_coef Fsqd
_refine_ls_weighting_details 'calc w=1/[\s^2^(Fo^2^)+(0.0000P)^2^+33.9735P] where P=(Fo^2^+2Fc^2^)/3'
_refine_ls_weighting_scheme calc
_refine_ls_wR_factor_gt 0.1944
_refine_ls_wR_factor_ref 0.2047
_reflns_number_gt 4064
_reflns_number_total 5068
_reflns_threshold_expression >2sigma(I)
_cod_data_source_file b506828b.txt
_cod_data_source_block c:\structs\chris\a5clo4\pna21
_cod_depositor_comments
;
The following automatic conversions were performed:
'_symmetry_cell_setting' value 'Orthorhombic' changed to 'orthorhombic'
according to '/home/saulius/struct/CIF-dictionaries/cif_core.dic'
dictionary named 'cif_core.dic' version 2.4.1 from 2010-06-29.

Automatic conversion script
Id: cif_fix_enum 1527 2010-12-29 10:47:43Z saulius 
;
_cod_original_sg_symbol_H-M Pna2(1)
_cod_database_code 7150230

loop_
_symmetry_equiv_pos_as_xyz
'x, y, z'
'-x, -y, z+1/2'
'-x+1/2, y+1/2, z+1/2'
'x+1/2, -y+1/2, z'

loop_
_atom_site_label
_atom_site_type_symbol
_atom_site_fract_x
_atom_site_fract_y
_atom_site_fract_z
_atom_site_U_iso_or_equiv
_atom_site_adp_type
_atom_site_occupancy
_atom_site_symmetry_multiplicity
_atom_site_calc_flag
_atom_site_refinement_flags
_atom_site_disorder_assembly
_atom_site_disorder_group
Br1 Br 0.29513(8) 0.77039(6) 0.63061(13) 0.0367(3) Uani 1 1 d . . .
Cl1 Cl 0.57439(19) 0.81005(15) 0.9638(3) 0.0302(6) Uani 1 1 d . . .
O1 O 0.6106(6) 0.7372(5) 0.9735(12) 0.052(3) Uani 1 1 d . . .
N1 N 0.3099(5) 0.9514(5) 0.6930(9) 0.024(2) Uani 1 1 d . . .
H1D H 0.2557 0.9756 0.6981 0.028 Uiso 1 1 calc R . .
H1C H 0.3000 0.9062 0.6534 0.028 Uiso 1 1 calc R . .
C1 C 0.3445(8) 0.9389(6) 0.8307(11) 0.031(3) Uani 1 1 d . . .
H1A H 0.3684 0.9860 0.8665 0.037 Uiso 1 1 calc R . .
H1B H 0.3944 0.9027 0.8277 0.037 Uiso 1 1 calc R . .
Cl2 Cl 0.1945(2) 0.92557(16) 0.3298(3) 0.0410(8) Uani 1 1 d . . .
O2 O 0.6448(6) 0.8610(5) 0.9250(8) 0.044(2) Uani 1 1 d . . .
N2 N 0.3018(8) 0.7756(5) 0.9459(9) 0.044(3) Uani 1 1 d . . .
H2D H 0.2441 0.7623 0.9231 0.052 Uiso 1 1 calc R . .
H2C H 0.3336 0.7816 0.8683 0.052 Uiso 1 1 calc R . .
C2 C 0.2682(9) 0.9088(6) 0.9266(13) 0.031(3) Uani 1 1 d . . .
H2A H 0.2454 0.9505 0.9810 0.037 Uiso 1 1 calc R . .
H2B H 0.2177 0.8903 0.8719 0.037 Uiso 1 1 calc R . .
Cl3 Cl 0.14345(19) 1.08585(15) 0.8174(3) 0.0301(6) Uani 1 1 d . . .
O3 O 0.5034(5) 0.8100(4) 0.8657(8) 0.0301(19) Uani 1 1 d . . .
N3 N 0.4456(6) 0.6548(5) 0.8579(10) 0.033(2) Uani 1 1 d . . .
H3C H 0.4526 0.7042 0.8379 0.039 Uiso 1 1 calc R . .
H3D H 0.4920 0.6414 0.9133 0.039 Uiso 1 1 calc R . .
C3 C 0.2985(10) 0.8484(6) 1.0172(11) 0.039(3) Uani 1 1 d . . .
H3A H 0.2568 0.8448 1.0935 0.047 Uiso 1 1 calc R . .
H3B H 0.3590 0.8604 1.0521 0.047 Uiso 1 1 calc R . .
O4 O 0.5387(6) 0.8318(5) 1.0894(8) 0.044(2) Uani 1 1 d . . .
N4 N 0.5847(11) 0.7250(7) 0.4822(15) 0.026(3) Uani 0.60 1 d P A 1
H4A H 0.5903 0.6862 0.4235 0.031 Uiso 0.60 1 calc PR A 1
H4B H 0.6388 0.7304 0.5255 0.031 Uiso 0.60 1 calc PR A 1
C4 C 0.3428(9) 0.7139(6) 1.0229(11) 0.032(3) Uani 1 1 d . . .
H1 H 0.3030 0.7004 1.0980 0.039 Uiso 1 1 calc R . .
H2 H 0.4011 0.7302 1.0600 0.039 Uiso 1 1 calc R . .
O5 O 0.2926(7) 0.9091(8) 0.3180(12) 0.073(4) Uani 1 1 d . . .
C5 C 0.3575(7) 0.6447(6) 0.9318(12) 0.029(3) Uani 1 1 d . . .
H5A H 0.3597 0.5991 0.9865 0.035 Uiso 1 1 calc R . .
H5B H 0.3074 0.6400 0.8678 0.035 Uiso 1 1 calc R . .
O6 O 0.1843(7) 0.9847(6) 0.2408(10) 0.063(3) Uani 1 1 d . . .
C6 C 0.4526(9) 0.6108(7) 0.7317(13) 0.039(3) Uani 1 1 d . . .
H6A H 0.3991 0.6202 0.6757 0.047 Uiso 1 1 calc R . .
H6B H 0.4543 0.5573 0.7531 0.047 Uiso 1 1 calc R . .
O7 O 0.1412(12) 0.8682(8) 0.2910(14) 0.123(6) Uani 1 1 d . . .
C7 C 0.5365(8) 0.6319(6) 0.6558(11) 0.034(3) Uani 1 1 d . . .
H7A H 0.5526 0.5919 0.5927 0.040 Uiso 1 1 calc R B 1
H7B H 0.5872 0.6387 0.7183 0.040 Uiso 1 1 calc R B 1
O8 O 0.1815(7) 0.9479(6) 0.4630(9) 0.058(3) Uani 1 1 d . . .
C8 C 0.5179(16) 0.7079(11) 0.576(2) 0.028(5) Uani 0.60 1 d PU A 1
H8A H 0.4595 0.7039 0.5292 0.033 Uiso 0.60 1 calc PR A 1
H8B H 0.5134 0.7491 0.6403 0.033 Uiso 0.60 1 calc PR A 1
O9 O 0.2329(5) 1.1098(5) 0.7888(10) 0.046(2) Uani 1 1 d . . .
C9 C 0.5644(16) 0.7966(12) 0.403(2) 0.024(5) Uani 0.60 1 d PU A 1
H9A H 0.6150 0.8068 0.3424 0.028 Uiso 0.60 1 calc PR A 1
H9B H 0.5100 0.7886 0.3486 0.028 Uiso 0.60 1 calc PR A 1
O10 O 0.1295(6) 1.0191(5) 0.7441(9) 0.045(2) Uani 1 1 d . . .
C10 C 0.5504(9) 0.8601(6) 0.4874(12) 0.037(3) Uani 1 1 d . . .
O11 O 0.0820(6) 1.1430(5) 0.7766(9) 0.044(2) Uani 1 1 d . . .
C11 C 0.6237(10) 0.8856(8) 0.5538(14) 0.048(4) Uani 1 1 d . A .
H11 H 0.6794 0.8605 0.5445 0.058 Uiso 1 1 calc R . .
O12 O 0.1360(6) 1.0729(4) 0.9553(9) 0.043(2) Uani 1 1 d . . .
C12 C 0.6186(8) 0.9474(7) 0.6346(16) 0.044(3) Uani 1 1 d . . .
H12 H 0.6712 0.9655 0.6768 0.053 Uiso 1 1 calc R A .
O13 O 0.5501(7) 0.5727(5) 1.0246(9) 0.049(2) Uani 1 1 d . . .
C13 C 0.5382(8) 0.9828(6) 0.6543(11) 0.030(3) Uani 1 1 d . A .
H13 H 0.5349 1.0243 0.7123 0.036 Uiso 1 1 calc R . .
C14 C 0.4617(8) 0.9579(5) 0.5891(10) 0.026(3) Uani 1 1 d . . .
C15 C 0.4656(9) 0.8959(6) 0.5049(11) 0.031(3) Uani 1 1 d . A .
H15 H 0.4133 0.8782 0.4609 0.037 Uiso 1 1 calc R . .
C16 C 0.3724(9) 0.9959(6) 0.6066(10) 0.035(3) Uani 1 1 d . A .
H16A H 0.3444 1.0034 0.5184 0.042 Uiso 1 1 calc R . .
H16B H 0.3820 1.0452 0.6473 0.042 Uiso 1 1 calc R . .
N4A N 0.5007(14) 0.7198(11) 0.486(2) 0.018(4) Uani 0.40 1 d PU A 2
H4A1 H 0.4436 0.7311 0.5144 0.021 Uiso 0.40 1 calc PR A 2
H4A2 H 0.4964 0.6783 0.4331 0.021 Uiso 0.40 1 calc PR A 2
C8A C 0.556(2) 0.6999(16) 0.606(3) 0.026(7) Uani 0.40 1 d PU A 2
H8A1 H 0.6205 0.7015 0.5821 0.031 Uiso 0.40 1 calc PR A 2
H8A2 H 0.5458 0.7375 0.6765 0.031 Uiso 0.40 1 calc PR A 2
C9A C 0.533(2) 0.7830(15) 0.400(3) 0.015(7) Uani 0.40 1 d PU A 2
H9A1 H 0.4886 0.7929 0.3296 0.018 Uiso 0.40 1 calc PR A 2
H9A2 H 0.5903 0.7683 0.3563 0.018 Uiso 0.40 1 calc PR A 2

loop_
_atom_site_aniso_label
_atom_site_aniso_U_11
_atom_site_aniso_U_22
_atom_site_aniso_U_33
_atom_site_aniso_U_23
_atom_site_aniso_U_13
_atom_site_aniso_U_12
Br1 0.0542(7) 0.0283(5) 0.0277(5) -0.0006(6) 0.0027(7) -0.0019(6)
Cl1 0.0338(15) 0.0286(14) 0.0282(13) -0.0018(12) -0.0032(12) -0.0076(13)
O1 0.021(5) 0.032(5) 0.103(8) 0.003(5) -0.021(5) 0.003(4)
N1 0.009(4) 0.024(5) 0.038(5) -0.002(4) -0.002(4) 0.002(4)
C1 0.043(7) 0.027(6) 0.023(5) -0.001(5) -0.001(5) 0.003(5)
Cl2 0.060(2) 0.0349(16) 0.0277(14) -0.0041(13) -0.0091(15) 0.0074(15)
O2 0.065(6) 0.038(5) 0.029(4) -0.006(4) 0.000(4) -0.038(5)
N2 0.085(9) 0.033(5) 0.014(4) 0.004(4) -0.012(5) 0.010(5)
C2 0.035(7) 0.023(6) 0.036(7) 0.003(5) -0.011(5) -0.011(5)
Cl3 0.0383(16) 0.0288(14) 0.0230(13) 0.0018(12) 0.0014(12) 0.0059(12)
O3 0.022(4) 0.037(5) 0.031(4) 0.001(4) -0.009(3) 0.003(4)
N3 0.034(6) 0.031(5) 0.033(6) -0.003(4) 0.003(4) 0.010(5)
C3 0.070(10) 0.024(6) 0.023(6) 0.002(5) 0.012(6) -0.009(6)
O4 0.044(5) 0.056(5) 0.031(5) -0.006(4) 0.001(4) -0.021(4)
N4 0.037(10) 0.011(7) 0.031(8) -0.003(6) 0.000(7) 0.005(6)
C4 0.052(8) 0.023(6) 0.022(6) 0.001(5) -0.003(5) 0.004(6)
O5 0.059(7) 0.103(9) 0.058(7) -0.003(7) -0.031(6) 0.013(7)
C5 0.012(5) 0.030(6) 0.044(7) -0.005(5) 0.010(5) 0.000(5)
O6 0.058(7) 0.077(8) 0.055(6) 0.021(6) 0.002(5) 0.003(6)
C6 0.063(9) 0.025(6) 0.028(6) -0.001(5) -0.005(6) -0.007(6)
O7 0.189(16) 0.089(10) 0.090(10) 0.029(9) -0.058(11) -0.096(11)
C7 0.051(7) 0.032(6) 0.018(6) 0.000(5) 0.012(5) -0.003(5)
O8 0.072(7) 0.072(7) 0.029(5) -0.006(5) 0.001(5) -0.011(6)
C8 0.032(6) 0.027(6) 0.025(6) 0.005(4) 0.005(5) -0.001(5)
O9 0.017(4) 0.065(6) 0.057(6) -0.009(5) 0.000(4) -0.006(4)
C9 0.024(6) 0.024(6) 0.023(6) 0.001(4) -0.002(5) 0.000(5)
O10 0.036(5) 0.048(5) 0.050(5) -0.016(4) -0.001(4) 0.009(4)
C10 0.064(9) 0.022(6) 0.026(6) 0.010(5) 0.015(6) 0.019(6)
O11 0.048(6) 0.035(5) 0.048(5) 0.010(4) -0.013(5) 0.012(4)
C11 0.034(8) 0.060(9) 0.050(8) 0.024(7) 0.004(6) 0.009(7)
O12 0.063(6) 0.032(5) 0.034(5) 0.006(4) 0.006(5) 0.009(4)
C12 0.043(7) 0.046(7) 0.043(7) 0.019(8) -0.013(8) 0.006(6)
O13 0.057(7) 0.052(6) 0.037(5) -0.004(5) -0.014(4) 0.006(5)
C13 0.046(7) 0.022(5) 0.021(6) 0.007(5) -0.001(5) -0.005(5)
C14 0.052(8) 0.010(5) 0.017(5) 0.003(4) 0.000(5) 0.000(5)
C15 0.054(8) 0.017(5) 0.023(6) 0.010(5) 0.008(5) 0.001(5)
C16 0.069(9) 0.020(5) 0.015(6) 0.012(5) -0.001(5) 0.001(6)
N4A 0.019(6) 0.018(6) 0.016(6) -0.002(4) 0.000(4) -0.001(4)
C8A 0.025(8) 0.027(8) 0.025(8) -0.001(5) -0.002(5) 0.001(5)
C9A 0.014(8) 0.013(8) 0.017(8) -0.001(5) 0.002(5) 0.000(5)

loop_
_atom_type_symbol
_atom_type_description
_atom_type_scat_dispersion_real
_atom_type_scat_dispersion_imag
_atom_type_scat_source
C C 0.0033 0.0016 'International Tables Vol C Tables 4.2.6.8 and 6.1.1.4'
H H 0.0000 0.0000 'International Tables Vol C Tables 4.2.6.8 and 6.1.1.4'
N N 0.0061 0.0033 'International Tables Vol C Tables 4.2.6.8 and 6.1.1.4'
O O 0.0106 0.0060 'International Tables Vol C Tables 4.2.6.8 and 6.1.1.4'
Cl Cl 0.1484 0.1585 'International Tables Vol C Tables 4.2.6.8 and 6.1.1.4'
Br Br -0.2901 2.4595 'International Tables Vol C Tables 4.2.6.8 and 6.1.1.4'

loop_
_geom_angle_atom_site_label_1
_geom_angle_atom_site_label_2
_geom_angle_atom_site_label_3
_geom_angle
_geom_angle_site_symmetry_1
_geom_angle_site_symmetry_3
_geom_angle_publ_flag
O1 Cl1 O4 109.5(6) . . ?
O1 Cl1 O3 108.8(5) . . ?
O4 Cl1 O3 109.4(5) . . ?
O1 Cl1 O2 109.3(6) . . ?
O4 Cl1 O2 109.5(5) . . ?
O3 Cl1 O2 110.2(5) . . ?
C1 N1 C16 113.7(8) . . ?
N1 C1 C2 111.6(9) . . ?
O7 Cl2 O6 109.4(8) . . ?
O7 Cl2 O8 114.2(9) . . ?
O6 Cl2 O8 111.9(7) . . ?
O7 Cl2 O5 113.3(10) . . ?
O6 Cl2 O5 101.9(7) . . ?
O8 Cl2 O5 105.4(7) . . ?
C4 N2 C3 114.9(9) . . ?
C3 C2 C1 113.8(11) . . ?
O12 Cl3 O10 110.9(6) . . ?
O12 Cl3 O9 108.7(6) . . ?
O10 Cl3 O9 106.7(6) . . ?
O12 Cl3 O11 110.5(6) . . ?
O10 Cl3 O11 111.4(6) . . ?
O9 Cl3 O11 108.6(6) . . ?
C6 N3 C5 114.2(10) . . ?
C2 C3 N2 111.1(9) . . ?
C8 N4 C9 112.8(16) . . ?
N2 C4 C5 110.5(9) . . ?
N3 C5 C4 108.1(9) . . ?
N3 C6 C7 110.5(10) . . ?
C8A C7 C6 126.2(16) . . ?
C8A C7 C8 23.8(13) . . ?
C6 C7 C8 108.9(12) . . ?
N4 C8 C7 113.6(16) . . ?
C10 C9 N4 113.2(15) . . ?
C11 C10 C15 119.7(12) . . ?
C11 C10 C9 116.2(14) . . ?
C15 C10 C9 124.0(15) . . ?
C11 C10 C9A 131.6(15) . . ?
C15 C10 C9A 108.0(15) . . ?
C9 C10 C9A 17.5(12) . . ?
C10 C11 C12 121.2(13) . . ?
C13 C12 C11 120.7(12) . . ?
C12 C13 C14 119.7(11) . . ?
C13 C14 C15 120.6(11) . . ?
C13 C14 C16 121.4(9) . . ?
C15 C14 C16 118.0(11) . . ?
C14 C15 C10 118.1(12) . . ?
C14 C16 N1 111.8(8) . . ?
C8A N4A C9A 117(2) . . ?
C7 C8A N4A 113(2) . . ?
N4A C9A C10 112(2) . . ?

loop_
_geom_bond_atom_site_label_1
_geom_bond_atom_site_label_2
_geom_bond_distance
_geom_bond_site_symmetry_2
_geom_bond_publ_flag
Cl1 O1 1.425(9) . ?
Cl1 O4 1.425(9) . ?
Cl1 O3 1.446(8) . ?
Cl1 O2 1.449(8) . ?
N1 C1 1.494(14) . ?
N1 C16 1.506(14) . ?
C1 C2 1.586(17) . ?
Cl2 O7 1.362(12) . ?
Cl2 O6 1.401(10) . ?
Cl2 O8 1.412(10) . ?
Cl2 O5 1.496(11) . ?
N2 C4 1.488(14) . ?
N2 C3 1.499(14) . ?
C2 C3 1.491(16) . ?
Cl3 O12 1.412(9) . ?
Cl3 O10 1.428(9) . ?
Cl3 O9 1.430(9) . ?
Cl3 O11 1.439(9) . ?
N3 C6 1.501(15) . ?
N3 C5 1.519(14) . ?
N4 C8 1.40(2) . ?
N4 C9 1.55(2) . ?
C4 C5 1.564(15) . ?
C6 C7 1.512(17) . ?
C7 C8A 1.36(3) . ?
C7 C8 1.62(2) . ?
C9 C10 1.44(2) . ?
C10 C11 1.36(2) . ?
C10 C15 1.430(17) . ?
C10 C9A 1.67(3) . ?
C11 C12 1.38(2) . ?
C12 C13 1.372(16) . ?
C13 C14 1.390(16) . ?
C14 C15 1.405(15) . ?
C14 C16 1.506(16) . ?
N4A C8A 1.51(3) . ?
N4A C9A 1.51(4) . ?

loop_
_geom_hbond_atom_site_label_D
_geom_hbond_atom_site_label_H
_geom_hbond_atom_site_label_A
_geom_hbond_distance_DH
_geom_hbond_distance_HA
_geom_hbond_distance_DA
_geom_hbond_angle_DHA
_geom_hbond_site_symmetry_A
N1 H1D O10 0.92 2.09 2.997(12) 168.9 .
N1 H1D O9 0.92 2.61 3.229(13) 125.0 .
N1 H1D Cl3 0.92 2.86 3.688(9) 150.0 .
N1 H1C Br1 0.92 2.46 3.335(9) 158.0 .
N2 H2D O1 0.92 2.05 2.870(15) 147.3 4_465
N2 H2D Cl1 0.92 2.87 3.727(13) 154.6 4_465
N2 H2C Br1 0.92 2.47 3.173(9) 133.8 .
N2 H2C O3 0.92 2.58 3.172(15) 122.6 .
N3 H3C O3 0.92 2.07 2.932(13) 154.7 .
N3 H3C Cl1 0.92 2.92 3.559(10) 127.5 .
N3 H3D O13 0.92 1.88 2.726(14) 151.5 .
N3 H3D O1 0.92 2.54 3.098(13) 119.1 .
N4 H4A O7 0.92 1.82 2.69(2) 156.7 4_565
N4 H4A Cl2 0.92 2.71 3.523(14) 147.2 4_565
N4 H4B Br1 0.92 2.56 3.472(16) 172.4 4_565
N4A H4A1 Br1 0.92 2.60 3.51(2) 170.6 .
N4A H4A2 O11 0.92 2.06 2.81(2) 137.0 3_544
N4A H4A2 Cl3 0.92 2.91 3.65(2) 138.4 3_544

loop_
_geom_torsion_atom_site_label_1
_geom_torsion_atom_site_label_2
_geom_torsion_atom_site_label_3
_geom_torsion_atom_site_label_4
_geom_torsion
_geom_torsion_site_symmetry_1
_geom_torsion_site_symmetry_2
_geom_torsion_site_symmetry_3
_geom_torsion_site_symmetry_4
_geom_torsion_publ_flag
C16 N1 C1 C2 166.7(9) . . . . ?
N1 C1 C2 C3 138.0(10) . . . . ?
C1 C2 C3 N2 -79.3(14) . . . . ?
C4 N2 C3 C2 172.2(11) . . . . ?
C3 N2 C4 C5 -170.4(11) . . . . ?
C6 N3 C5 C4 -157.3(9) . . . . ?
N2 C4 C5 N3 83.6(12) . . . . ?
C5 N3 C6 C7 172.5(10) . . . . ?
N3 C6 C7 C8A -61(2) . . . . ?
N3 C6 C7 C8 -80.0(14) . . . . ?
C9 N4 C8 C7 178.2(15) . . . . ?
C8A C7 C8 N4 51(4) . . . . ?
C6 C7 C8 N4 -168.4(15) . . . . ?
C8 N4 C9 C10 56(2) . . . . ?
N4 C9 C10 C11 69(2) . . . . ?
N4 C9 C10 C15 -110.5(17) . . . . ?
N4 C9 C10 C9A -85(5) . . . . ?
C15 C10 C11 C12 -2.5(18) . . . . ?
C9 C10 C11 C12 178.4(14) . . . . ?
C9A C10 C11 C12 -171.4(16) . . . . ?
C10 C11 C12 C13 3(2) . . . . ?
C11 C12 C13 C14 -2.1(18) . . . . ?
C12 C13 C14 C15 1.1(16) . . . . ?
C12 C13 C14 C16 -179.2(10) . . . . ?
C13 C14 C15 C10 -0.8(15) . . . . ?
C16 C14 C15 C10 179.5(9) . . . . ?
C11 C10 C15 C14 1.4(16) . . . . ?
C9 C10 C15 C14 -179.5(14) . . . . ?
C9A C10 C15 C14 172.7(13) . . . . ?
C13 C14 C16 N1 -105.7(11) . . . . ?
C15 C14 C16 N1 74.0(11) . . . . ?
C1 N1 C16 C14 60.9(11) . . . . ?
C6 C7 C8A N4A -73(3) . . . . ?
C8 C7 C8A N4A -25(3) . . . . ?
C9A N4A C8A C7 -163(2) . . . . ?
C8A N4A C9A C10 -54(3) . . . . ?
C11 C10 C9A N4A 89(3) . . . . ?
C15 C10 C9A N4A -81(2) . . . . ?
C9 C10 C9A N4A 120(6) . . . . ?
